data_7062063
loop_
_publ_author_name
'Peglow, Thiago J.'
'Martins, Carolina C.'
'da Motta, Ketlyn P.'
'Luchese, Cristiane'
'Wilhelm, Ethel A.'
'Stieler, Rafael'
'Schneider, Paulo H.'

_publ_section_title
;
 Synthesis and biological evaluation of 5-chalcogenyl-benzo[h]quinolines
 via photocyclization of arylethynylpyridine derivatives
;
_journal_issue 48
_journal_name_full 'New Journal of Chemistry'
_journal_page_first 23030
_journal_page_last 23038
_journal_paper_doi 10.1039/D2NJ04370J
_journal_volume 46
_journal_year 2022
_chemical_formula_moiety 'C25 H17 N Se'
_chemical_formula_sum 'C25 H17 N Se'
_chemical_formula_weight 410.35
_chemical_name_systematic
;
 C25  H17  N1  Se1
;
_space_group_IT_number 2
_space_group_name_Hall '-P 1'
_space_group_name_H-M_alt 'P -1'
_symmetry_cell_setting triclinic
_symmetry_Int_Tables_number 2
_symmetry_space_group_name_Hall '-P 1'
_symmetry_space_group_name_H-M 'P -1'
_atom_sites_solution_hydrogens geom
_atom_sites_solution_primary 'direct - structure invariant direct methods'
_atom_sites_solution_secondary 'direct - structure invariant direct methods'
_audit_block_doi 10.5517/ccdc.csd.cc2cm3w0
_audit_conform_dict_location ftp://ftp.iucr.org/pub/cif_core.dic
_audit_conform_dict_name cif_core.dic
_audit_conform_dict_version 2.4.3
_audit_creation_date 2022-06-14T12:01:40-00:00
_audit_creation_method 'WinGX routine CIF_UPDATE'
_audit_update_record
;
2022-07-27 deposited with the CCDC.	2022-11-07 downloaded from the CCDC.
;
_cell_angle_alpha 103.3300(10)
_cell_angle_beta 94.4280(10)
_cell_angle_gamma 94.8130(10)
_cell_formula_units_Z 4
_cell_length_a 10.0656(2)
_cell_length_b 10.1363(2)
_cell_length_c 19.2948(4)
_cell_measurement_reflns_used 9901
_cell_measurement_temperature 299(2)
_cell_measurement_theta_max 78.54
_cell_measurement_theta_min 2.37
_cell_measurement_wavelength 1.54178
_cell_volume 1899.33(7)
_computing_cell_refinement 'Bruker SAINT'
_computing_data_collection 'Bruker APEX2'
_computing_data_reduction 'Bruker SAINT'
_computing_molecular_graphics 'Bruker SHELXTL'
_computing_publication_material 'Bruker SHELXTL'
_computing_structure_refinement 'SHELXL-2014 (Sheldrick 2014)'
_computing_structure_solution 'SHELXS-97 (Sheldrick 2008)'
_diffrn_ambient_temperature 299(2)
_diffrn_measured_fraction_theta_full 0.997
_diffrn_measured_fraction_theta_max 0.993
_diffrn_measurement_device_type 'Bruker APEX-II CCD'
_diffrn_measurement_method '\f and \w scans'
_diffrn_radiation_probe x-ray
_diffrn_radiation_type CuK\a
_diffrn_radiation_wavelength 1.54178
_diffrn_reflns_av_R_equivalents 0.0371
_diffrn_reflns_av_unetI/netI 0.0159
_diffrn_reflns_Laue_measured_fraction_full 0.997
_diffrn_reflns_Laue_measured_fraction_max 0.993
_diffrn_reflns_limit_h_max 12
_diffrn_reflns_limit_h_min -12
_diffrn_reflns_limit_k_max 12
_diffrn_reflns_limit_k_min -10
_diffrn_reflns_limit_l_max 24
_diffrn_reflns_limit_l_min -24
_diffrn_reflns_number 102315
_diffrn_reflns_point_group_measured_fraction_full 0.997
_diffrn_reflns_point_group_measured_fraction_max 0.993
_diffrn_reflns_theta_full 67.679
_diffrn_reflns_theta_max 79.515
_diffrn_reflns_theta_min 2.365
_diffrn_standards_number 0
_exptl_absorpt_coefficient_mu 2.723
_exptl_absorpt_correction_T_max 0.7543
_exptl_absorpt_correction_T_min 0.5451
_exptl_absorpt_correction_type multi-scan
_exptl_absorpt_process_details SADABS-2016/2
_exptl_crystal_colour colourless
_exptl_crystal_density_diffrn 1.435
_exptl_crystal_density_method 'not measured'
_exptl_crystal_description parallelepiped
_exptl_crystal_F_000 832
_exptl_crystal_size_max 0.66
_exptl_crystal_size_mid 0.35
_exptl_crystal_size_min 0.17
_refine_diff_density_max 0.301
_refine_diff_density_min -0.598
_refine_diff_density_rms 0.054
_refine_ls_extinction_method none
_refine_ls_goodness_of_fit_ref 1.031
_refine_ls_hydrogen_treatment constr
_refine_ls_matrix_type full
_refine_ls_number_constraints 0
_refine_ls_number_parameters 487
_refine_ls_number_reflns 8194
_refine_ls_number_restraints 0
_refine_ls_restrained_S_all 1.031
_refine_ls_R_factor_all 0.0372
_refine_ls_R_factor_gt 0.0318
_refine_ls_shift/su_max 0.001
_refine_ls_shift/su_mean 0
_refine_ls_structure_factor_coef Fsqd
_refine_ls_weighting_details 'w=1/[\s^2^(Fo^2^)+(0.0457P)^2^+0.6722P] where P=(Fo^2^+2Fc^2^)/3'
_refine_ls_weighting_scheme calc
_refine_ls_wR_factor_gt 0.0841
_refine_ls_wR_factor_ref 0.0879
_reflns_Friedel_coverage 0
_reflns_number_gt 7195
_reflns_number_total 8194
_reflns_threshold_expression 'I > 2\s(I)'
_cod_data_source_file d2nj04370j2.cif
_cod_data_source_block RSTH29
_cod_depositor_comments
;
The following automatic conversions were performed:

data item '_exptl_absorpt_correction_type' value 'Multi-scan' was
changed to 'multi-scan' in accordance with the
/home/data/users/saulius/crontab/automatic-downloads/rss-feeds/RSC/lib/dictionaries/cif_core.dic
dictionary named 'cif_core.dic' version 2.4.2 last updated on
2011-04-26.

Automatic conversion script
Id: cif_fix_values 7556 2019-12-06 15:28:31Z antanas 

 Adding full bibliography for 7062063.cif.

2025-01-11
Z value and formula fixed to values more according to usual
chemical conventions.                 miguel
;
_cod_original_formula_sum 'C50 H34 N2 Se2'
_cod_original_formula_weight 820.71
_cod_original_formula_moiety 'C50 H34 N2 Se2'
_cod_original_formula_units_Z 2
_cod_database_code 7062063
_shelx_estimated_absorpt_t_min 0.267
_shelx_estimated_absorpt_t_max 0.655

loop_
_symmetry_equiv_pos_as_xyz
'x, y, z'
'-x, -y, -z'

loop_
_atom_site_label
_atom_site_type_symbol
_atom_site_fract_x
_atom_site_fract_y
_atom_site_fract_z
_atom_site_U_iso_or_equiv
_atom_site_adp_type
_atom_site_occupancy
_atom_site_site_symmetry_order
_atom_site_calc_flag
_atom_site_refinement_flags_posn
_atom_site_refinement_flags_adp
_atom_site_refinement_flags_occupancy
_atom_site_disorder_assembly
_atom_site_disorder_group
C1 C 0.94124(17) 0.62951(17) 0.33844(9) 0.0414(3) Uani 1 1 d . . . . .
C2 C 0.8488(2) 0.6294(2) 0.28143(11) 0.0546(4) Uani 1 1 d . . . . .
H2 H 0.7617 0.5888 0.2789 0.066 Uiso 1 1 calc R U . . .
C3 C 0.8884(3) 0.6907(3) 0.22839(13) 0.0812(7) Uani 1 1 d . . . . .
H3 H 0.8267 0.693 0.1903 0.097 Uiso 1 1 calc R U . . .
C4 C 1.0174(3) 0.7481(4) 0.23121(16) 0.1063(11) Uani 1 1 d . . . . .
H4 H 1.0427 0.789 0.1951 0.128 Uiso 1 1 calc R U . . .
C5 C 1.1095(3) 0.7455(3) 0.28719(15) 0.0846(8) Uani 1 1 d . . . . .
H5 H 1.1975 0.7829 0.2885 0.102 Uiso 1 1 calc R U . . .
C6 C 1.07133(19) 0.6877(2) 0.34117(11) 0.0528(4) Uani 1 1 d . . . . .
H6 H 1.133 0.6876 0.3796 0.063 Uiso 1 1 calc R U . . .
C7 C 0.71417(16) 0.50945(17) 0.40486(9) 0.0399(3) Uani 1 1 d . . . . .
C8 C 0.63036(17) 0.62010(17) 0.41091(9) 0.0409(3) Uani 1 1 d . . . . .
C9 C 0.6808(2) 0.75731(19) 0.41903(11) 0.0525(4) Uani 1 1 d . . . . .
H9 H 0.7726 0.7816 0.4225 0.063 Uiso 1 1 calc R U . . .
C10 C 0.5938(2) 0.8543(2) 0.42176(14) 0.0641(5) Uani 1 1 d . . . . .
H10 H 0.6255 0.9452 0.4266 0.077 Uiso 1 1 calc R U . . .
C11 C 0.4580(2) 0.8153(2) 0.41713(14) 0.0649(6) Uani 1 1 d . . . . .
H11 H 0.3999 0.8823 0.4184 0.078 Uiso 1 1 calc R U . . .
C12 C 0.49081(17) 0.59128(17) 0.40788(9) 0.0407(3) Uani 1 1 d . . . . .
C13 C 0.43239(16) 0.45307(17) 0.40188(8) 0.0392(3) Uani 1 1 d . . . . .
C14 C 0.51696(16) 0.34796(16) 0.39707(8) 0.0385(3) Uani 1 1 d . . . . .
C15 C 0.66087(16) 0.37830(16) 0.39783(8) 0.0386(3) Uani 1 1 d . . . . .
C16 C 0.29349(18) 0.4216(2) 0.40086(10) 0.0491(4) Uani 1 1 d . . . . .
H16 H 0.2375 0.4908 0.4039 0.059 Uiso 1 1 calc R U . . .
C17 C 0.23922(19) 0.2908(2) 0.39552(11) 0.0546(5) Uani 1 1 d . . . . .
H17 H 0.1472 0.2716 0.3953 0.065 Uiso 1 1 calc R U . . .
C18 C 0.3221(2) 0.1871(2) 0.39040(12) 0.0559(5) Uani 1 1 d . . . . .
H18 H 0.285 0.0982 0.3865 0.067 Uiso 1 1 calc R U . . .
C19 C 0.45787(19) 0.21400(19) 0.39098(11) 0.0487(4) Uani 1 1 d . . . . .
H19 H 0.5118 0.1431 0.3873 0.058 Uiso 1 1 calc R U . . .
C20 C 0.74720(16) 0.26365(17) 0.39177(9) 0.0409(3) Uani 1 1 d . . . . .
C21 C 0.7986(2) 0.2276(2) 0.45231(11) 0.0515(4) Uani 1 1 d . . . . .
H21 H 0.779 0.2745 0.4971 0.062 Uiso 1 1 calc R U . . .
C22 C 0.8793(2) 0.1222(2) 0.44704(14) 0.0642(5) Uani 1 1 d . . . . .
H22 H 0.9147 0.0998 0.4883 0.077 Uiso 1 1 calc R U . . .
C23 C 0.9073(2) 0.0506(2) 0.38122(15) 0.0639(6) Uani 1 1 d . . . . .
H23 H 0.9608 -0.0207 0.3777 0.077 Uiso 1 1 calc R U . . .
C24 C 0.8560(2) 0.0848(2) 0.32087(14) 0.0686(6) Uani 1 1 d . . . . .
H24 H 0.8748 0.0365 0.2762 0.082 Uiso 1 1 calc R U . . .
C25 C 0.7763(2) 0.1908(2) 0.32568(11) 0.0603(5) Uani 1 1 d . . . . .
H25 H 0.742 0.2132 0.2842 0.072 Uiso 1 1 calc R U . . .
C26 C 0.6067(2) 0.4100(2) 0.10108(11) 0.0535(4) Uani 1 1 d . . . . .
C27 C 0.5517(3) 0.5329(2) 0.11206(15) 0.0709(6) Uani 1 1 d . . . . .
H27 H 0.5686 0.5916 0.0824 0.085 Uiso 1 1 calc R U . . .
C28 C 0.4722(3) 0.5679(3) 0.16676(17) 0.0846(8) Uani 1 1 d . . . . .
H28 H 0.4349 0.6503 0.1737 0.101 Uiso 1 1 calc R U . . .
C29 C 0.4469(3) 0.4827(3) 0.21150(15) 0.0825(8) Uani 1 1 d . . . . .
H29 H 0.3934 0.5075 0.2486 0.099 Uiso 1 1 calc R U . . .
C30 C 0.5018(2) 0.3597(3) 0.20078(13) 0.0705(6) Uani 1 1 d . . . . .
H30 H 0.4852 0.3015 0.2307 0.085 Uiso 1 1 calc R U . . .
C31 C 0.5814(2) 0.3232(2) 0.14545(11) 0.0581(5) Uani 1 1 d . . . . .
H31 H 0.6179 0.2404 0.1381 0.07 Uiso 1 1 calc R U . . .
C32 C 0.77720(19) 0.20266(19) 0.03423(10) 0.0485(4) Uani 1 1 d . . . . .
C33 C 0.87436(19) 0.2077(2) 0.09389(10) 0.0526(4) Uani 1 1 d . . . . .
C34 C 0.9235(2) 0.3285(3) 0.14517(13) 0.0722(7) Uani 1 1 d . . . . .
H34 H 0.8926 0.411 0.142 0.087 Uiso 1 1 calc R U . . .
C35 C 1.0168(3) 0.3239(3) 0.19957(13) 0.0836(8) Uani 1 1 d . . . . .
H35 H 1.0506 0.4029 0.2335 0.1 Uiso 1 1 calc R U . . .
C36 C 1.0602(2) 0.1999(3) 0.20340(12) 0.0768(7) Uani 1 1 d . . . . .
H36 H 1.1236 0.1983 0.2408 0.092 Uiso 1 1 calc R U . . .
C37 C 0.92574(18) 0.0870(2) 0.10230(9) 0.0491(4) Uani 1 1 d . . . . .
C38 C 0.88142(17) -0.0402(2) 0.05100(9) 0.0452(4) Uani 1 1 d . . . . .
C39 C 0.78799(16) -0.04102(19) -0.00748(9) 0.0427(4) Uani 1 1 d . . . . .
C40 C 0.74250(19) -0.1673(2) -0.05504(11) 0.0512(4) Uani 1 1 d . . . . .
H40 H 0.6806 -0.1701 -0.0938 0.061 Uiso 1 1 calc R U . . .
C41 C 0.7877(2) -0.2859(2) -0.04521(13) 0.0634(5) Uani 1 1 d . . . . .
H41 H 0.7549 -0.3684 -0.0767 0.076 Uiso 1 1 calc R U . . .
C42 C 0.8822(2) -0.2838(2) 0.01138(14) 0.0673(6) Uani 1 1 d . . . . .
H42 H 0.9139 -0.3645 0.0173 0.081 Uiso 1 1 calc R U . . .
C43 C 0.9287(2) -0.1632(2) 0.05841(12) 0.0582(5) Uani 1 1 d . . . . .
H43 H 0.9927 -0.1625 0.096 0.07 Uiso 1 1 calc R U . . .
C44 C 0.73709(17) 0.08438(19) -0.01613(9) 0.0437(4) Uani 1 1 d . . . . .
C45 C 0.64177(17) 0.07908(18) -0.08045(10) 0.0443(4) Uani 1 1 d . . . . .
C46 C 0.50749(19) 0.0949(2) -0.07464(12) 0.0576(5) Uani 1 1 d . . . . .
H46 H 0.4754 0.1114 -0.0298 0.069 Uiso 1 1 calc R U . . .
C47 C 0.4207(2) 0.0863(3) -0.13527(14) 0.0705(6) Uani 1 1 d . . . . .
H47 H 0.3306 0.0967 -0.1308 0.085 Uiso 1 1 calc R U . . .
C48 C 0.4663(2) 0.0626(3) -0.20183(13) 0.0691(6) Uani 1 1 d . . . . .
H48 H 0.4075 0.057 -0.2423 0.083 Uiso 1 1 calc R U . . .
C49 C 0.5995(2) 0.0472(2) -0.20818(11) 0.0646(5) Uani 1 1 d . . . . .
H49 H 0.6312 0.032 -0.2531 0.077 Uiso 1 1 calc R U . . .
C50 C 0.6868(2) 0.0543(2) -0.14794(10) 0.0540(4) Uani 1 1 d . . . . .
H50 H 0.7765 0.0424 -0.1528 0.065 Uiso 1 1 calc R U . . .
N1 N 0.40543(16) 0.68891(17) 0.41097(10) 0.0543(4) Uani 1 1 d . . . . .
N2 N 1.01727(18) 0.0834(2) 0.15720(9) 0.0632(5) Uani 1 1 d . . . . .
Se1 Se 0.90616(2) 0.54741(2) 0.41612(2) 0.05257(7) Uani 1 1 d . . . . .
Se2 Se 0.71246(3) 0.36979(2) 0.02163(2) 0.06481(8) Uani 1 1 d . . . . .

loop_
_atom_site_aniso_label
_atom_site_aniso_U_11
_atom_site_aniso_U_22
_atom_site_aniso_U_33
_atom_site_aniso_U_23
_atom_site_aniso_U_13
_atom_site_aniso_U_12
C1 0.0424(8) 0.0370(8) 0.0447(9) 0.0096(7) 0.0016(7) 0.0063(6)
C2 0.0512(10) 0.0585(11) 0.0524(10) 0.0139(9) -0.0062(8) 0.0039(9)
C3 0.0874(18) 0.105(2) 0.0546(13) 0.0339(13) -0.0128(12) 0.0040(15)
C4 0.104(2) 0.152(3) 0.0752(18) 0.068(2) 0.0015(16) -0.023(2)
C5 0.0693(15) 0.113(2) 0.0779(16) 0.0473(16) 0.0045(12) -0.0203(14)
C6 0.0455(10) 0.0579(11) 0.0559(11) 0.0199(9) -0.0016(8) -0.0016(8)
C7 0.0367(8) 0.0414(9) 0.0414(8) 0.0116(7) -0.0003(6) 0.0022(6)
C8 0.0441(9) 0.0377(8) 0.0404(8) 0.0100(7) 0.0004(7) 0.0031(7)
C9 0.0503(10) 0.0397(9) 0.0665(12) 0.0129(8) 0.0056(9) -0.0006(8)
C10 0.0706(14) 0.0371(10) 0.0854(15) 0.0163(10) 0.0094(11) 0.0038(9)
C11 0.0639(13) 0.0435(11) 0.0906(16) 0.0189(10) 0.0068(11) 0.0176(9)
C12 0.0418(8) 0.0394(8) 0.0412(8) 0.0103(7) 0.0007(7) 0.0072(7)
C13 0.0373(8) 0.0421(9) 0.0371(8) 0.0085(6) 0.0006(6) 0.0033(6)
C14 0.0401(8) 0.0373(8) 0.0368(8) 0.0079(6) 0.0009(6) 0.0023(6)
C15 0.0386(8) 0.0389(8) 0.0378(8) 0.0092(6) 0.0012(6) 0.0044(6)
C16 0.0378(9) 0.0515(10) 0.0571(11) 0.0116(8) 0.0026(7) 0.0061(7)
C17 0.0390(9) 0.0585(11) 0.0634(12) 0.0126(9) 0.0040(8) -0.0047(8)
C18 0.0519(11) 0.0442(10) 0.0690(13) 0.0125(9) 0.0062(9) -0.0079(8)
C19 0.0471(9) 0.0391(9) 0.0582(11) 0.0093(8) 0.0049(8) 0.0024(7)
C20 0.0355(8) 0.0373(8) 0.0490(9) 0.0096(7) 0.0027(7) 0.0022(6)
C21 0.0555(11) 0.0482(10) 0.0517(10) 0.0130(8) 0.0003(8) 0.0120(8)
C22 0.0623(12) 0.0551(12) 0.0802(15) 0.0256(11) -0.0028(11) 0.0169(10)
C23 0.0453(10) 0.0457(11) 0.1036(18) 0.0186(11) 0.0137(11) 0.0128(8)
C24 0.0679(14) 0.0595(13) 0.0770(15) 0.0032(11) 0.0234(12) 0.0197(11)
C25 0.0657(13) 0.0635(13) 0.0525(11) 0.0097(9) 0.0091(9) 0.0199(10)
C26 0.0526(10) 0.0446(10) 0.0567(11) 0.0042(8) -0.0104(8) 0.0046(8)
C27 0.0749(15) 0.0467(11) 0.0875(17) 0.0106(11) -0.0045(13) 0.0129(10)
C28 0.0832(18) 0.0641(15) 0.097(2) -0.0027(14) 0.0018(15) 0.0243(13)
C29 0.0735(16) 0.092(2) 0.0693(15) -0.0085(14) 0.0017(12) 0.0191(14)
C30 0.0663(14) 0.0836(16) 0.0571(12) 0.0107(11) -0.0037(10) 0.0084(12)
C31 0.0592(12) 0.0545(11) 0.0583(12) 0.0106(9) -0.0038(9) 0.0099(9)
C32 0.0486(10) 0.0482(10) 0.0480(9) 0.0100(8) 0.0055(8) 0.0051(8)
C33 0.0489(10) 0.0595(11) 0.0444(9) 0.0033(8) 0.0053(8) 0.0029(8)
C34 0.0662(14) 0.0726(15) 0.0630(13) -0.0122(11) -0.0015(11) 0.0095(11)
C35 0.0713(15) 0.098(2) 0.0592(14) -0.0238(13) -0.0049(11) 0.0080(14)
C36 0.0645(14) 0.114(2) 0.0416(11) -0.0022(12) -0.0045(9) 0.0159(14)
C37 0.0419(9) 0.0681(12) 0.0375(8) 0.0125(8) 0.0069(7) 0.0050(8)
C38 0.0392(8) 0.0568(10) 0.0428(9) 0.0182(8) 0.0086(7) 0.0019(7)
C39 0.0351(8) 0.0508(10) 0.0431(9) 0.0139(7) 0.0071(7) 0.0002(7)
C40 0.0446(9) 0.0494(10) 0.0576(11) 0.0122(8) 0.0017(8) -0.0023(8)
C41 0.0604(12) 0.0463(11) 0.0808(15) 0.0144(10) 0.0043(11) -0.0046(9)
C42 0.0652(13) 0.0543(12) 0.0902(16) 0.0337(12) 0.0049(12) 0.0062(10)
C43 0.0537(11) 0.0664(13) 0.0619(12) 0.0320(10) 0.0023(9) 0.0039(9)
C44 0.0382(8) 0.0500(10) 0.0434(9) 0.0130(7) 0.0064(7) 0.0009(7)
C45 0.0399(8) 0.0440(9) 0.0487(9) 0.0128(7) 0.0022(7) 0.0001(7)
C46 0.0437(10) 0.0730(13) 0.0653(12) 0.0324(10) 0.0105(9) 0.0083(9)
C47 0.0413(10) 0.0897(17) 0.0913(17) 0.0463(14) -0.0001(10) 0.0046(10)
C48 0.0589(13) 0.0767(15) 0.0701(14) 0.0275(12) -0.0180(11) -0.0073(11)
C49 0.0685(13) 0.0742(14) 0.0460(11) 0.0098(10) -0.0029(9) -0.0005(11)
C50 0.0457(10) 0.0636(12) 0.0490(10) 0.0069(9) 0.0028(8) 0.0043(8)
N1 0.0494(9) 0.0459(9) 0.0698(10) 0.0159(7) 0.0037(7) 0.0131(7)
N2 0.0556(10) 0.0920(14) 0.0402(8) 0.0126(8) 0.0006(7) 0.0113(9)
Se1 0.03596(10) 0.06368(14) 0.06411(14) 0.03376(10) -0.00630(8) -0.00200(8)
Se2 0.08325(17) 0.04839(13) 0.06621(15) 0.01948(10) 0.00962(12) 0.00802(11)

loop_
_atom_type_symbol
_atom_type_description
_atom_type_scat_dispersion_real
_atom_type_scat_dispersion_imag
_atom_type_scat_source
C C 0.0181 0.0091 'International Tables Vol C Tables 4.2.6.8 and 6.1.1.4'
H H 0 0 'International Tables Vol C Tables 4.2.6.8 and 6.1.1.4'
N N 0.0311 0.018 'International Tables Vol C Tables 4.2.6.8 and 6.1.1.4'
Se Se -0.7943 1.1372 'International Tables Vol C Tables 4.2.6.8 and 6.1.1.4'

loop_
_geom_angle_atom_site_label_1
_geom_angle_atom_site_label_2
_geom_angle_atom_site_label_3
_geom_angle
_geom_angle_site_symmetry_1
_geom_angle_site_symmetry_3
_geom_angle_publ_flag
C6 C1 C2 120.31(18) . . ?
C6 C1 Se1 114.76(13) . . ?
C2 C1 Se1 124.90(14) . . ?
C3 C2 C1 118.8(2) . . ?
C3 C2 H2 120.6 . . ?
C1 C2 H2 120.6 . . ?
C4 C3 C2 120.7(2) . . ?
C4 C3 H3 119.6 . . ?
C2 C3 H3 119.6 . . ?
C3 C4 C5 120.2(2) . . ?
C3 C4 H4 119.9 . . ?
C5 C4 H4 119.9 . . ?
C6 C5 C4 119.9(2) . . ?
C6 C5 H5 120.1 . . ?
C4 C5 H5 120.1 . . ?
C5 C6 C1 120.0(2) . . ?
C5 C6 H6 120 . . ?
C1 C6 H6 120 . . ?
C15 C7 C8 121.48(15) . . ?
C15 C7 Se1 118.13(12) . . ?
C8 C7 Se1 120.11(12) . . ?
C12 C8 C9 117.16(16) . . ?
C12 C8 C7 119.25(15) . . ?
C9 C8 C7 123.58(16) . . ?
C10 C9 C8 119.53(18) . . ?
C10 C9 H9 120.2 . . ?
C8 C9 H9 120.2 . . ?
C9 C10 C11 118.91(19) . . ?
C9 C10 H10 120.5 . . ?
C11 C10 H10 120.5 . . ?
N1 C11 C10 124.12(19) . . ?
N1 C11 H11 117.9 . . ?
C10 C11 H11 117.9 . . ?
N1 C12 C8 122.68(16) . . ?
N1 C12 C13 117.21(15) . . ?
C8 C12 C13 120.11(15) . . ?
C16 C13 C14 119.35(16) . . ?
C16 C13 C12 121.48(16) . . ?
C14 C13 C12 119.17(15) . . ?
C13 C14 C19 118.22(15) . . ?
C13 C14 C15 120.21(15) . . ?
C19 C14 C15 121.57(15) . . ?
C7 C15 C14 119.72(15) . . ?
C7 C15 C20 121.65(15) . . ?
C14 C15 C20 118.62(14) . . ?
C17 C16 C13 121.09(18) . . ?
C17 C16 H16 119.5 . . ?
C13 C16 H16 119.5 . . ?
C16 C17 C18 119.70(17) . . ?
C16 C17 H17 120.2 . . ?
C18 C17 H17 120.2 . . ?
C19 C18 C17 120.76(18) . . ?
C19 C18 H18 119.6 . . ?
C17 C18 H18 119.6 . . ?
C18 C19 C14 120.87(17) . . ?
C18 C19 H19 119.6 . . ?
C14 C19 H19 119.6 . . ?
C21 C20 C25 118.50(17) . . ?
C21 C20 C15 120.41(16) . . ?
C25 C20 C15 121.09(16) . . ?
C20 C21 C22 120.64(19) . . ?
C20 C21 H21 119.7 . . ?
C22 C21 H21 119.7 . . ?
C23 C22 C21 120.3(2) . . ?
C23 C22 H22 119.8 . . ?
C21 C22 H22 119.8 . . ?
C24 C23 C22 119.50(19) . . ?
C24 C23 H23 120.3 . . ?
C22 C23 H23 120.3 . . ?
C23 C24 C25 120.6(2) . . ?
C23 C24 H24 119.7 . . ?
C25 C24 H24 119.7 . . ?
C20 C25 C24 120.5(2) . . ?
C20 C25 H25 119.8 . . ?
C24 C25 H25 119.8 . . ?
C27 C26 C31 119.7(2) . . ?
C27 C26 Se2 116.25(18) . . ?
C31 C26 Se2 124.00(15) . . ?
C28 C27 C26 119.9(3) . . ?
C28 C27 H27 120.1 . . ?
C26 C27 H27 120.1 . . ?
C27 C28 C29 120.9(2) . . ?
C27 C28 H28 119.6 . . ?
C29 C28 H28 119.6 . . ?
C28 C29 C30 119.4(3) . . ?
C28 C29 H29 120.3 . . ?
C30 C29 H29 120.3 . . ?
C29 C30 C31 120.0(3) . . ?
C29 C30 H30 120 . . ?
C31 C30 H30 120 . . ?
C26 C31 C30 120.0(2) . . ?
C26 C31 H31 120 . . ?
C30 C31 H31 120 . . ?
C44 C32 C33 121.78(18) . . ?
C44 C32 Se2 119.24(14) . . ?
C33 C32 Se2 118.82(14) . . ?
C37 C33 C34 116.89(19) . . ?
C37 C33 C32 119.35(17) . . ?
C34 C33 C32 123.8(2) . . ?
C35 C34 C33 119.7(3) . . ?
C35 C34 H34 120.1 . . ?
C33 C34 H34 120.1 . . ?
C34 C35 C36 118.9(2) . . ?
C34 C35 H35 120.5 . . ?
C36 C35 H35 120.5 . . ?
N2 C36 C35 124.1(2) . . ?
N2 C36 H36 118 . . ?
C35 C36 H36 118 . . ?
N2 C37 C33 122.87(19) . . ?
N2 C37 C38 117.29(19) . . ?
C33 C37 C38 119.85(17) . . ?
C43 C38 C39 119.30(18) . . ?
C43 C38 C37 121.43(17) . . ?
C39 C38 C37 119.27(17) . . ?
C40 C39 C38 118.03(17) . . ?
C40 C39 C44 121.54(16) . . ?
C38 C39 C44 120.38(16) . . ?
C41 C40 C39 121.24(19) . . ?
C41 C40 H40 119.4 . . ?
C39 C40 H40 119.4 . . ?
C40 C41 C42 120.4(2) . . ?
C40 C41 H41 119.8 . . ?
C42 C41 H41 119.8 . . ?
C43 C42 C41 120.0(2) . . ?
C43 C42 H42 120 . . ?
C41 C42 H42 120 . . ?
C42 C43 C38 121.1(2) . . ?
C42 C43 H43 119.5 . . ?
C38 C43 H43 119.5 . . ?
C32 C44 C39 119.29(16) . . ?
C32 C44 C45 122.34(17) . . ?
C39 C44 C45 118.37(15) . . ?
C46 C45 C50 118.60(17) . . ?
C46 C45 C44 121.47(17) . . ?
C50 C45 C44 119.91(16) . . ?
C45 C46 C47 120.3(2) . . ?
C45 C46 H46 119.8 . . ?
C47 C46 H46 119.8 . . ?
C48 C47 C46 120.7(2) . . ?
C48 C47 H47 119.6 . . ?
C46 C47 H47 119.6 . . ?
C47 C48 C49 119.4(2) . . ?
C47 C48 H48 120.3 . . ?
C49 C48 H48 120.3 . . ?
C48 C49 C50 120.3(2) . . ?
C48 C49 H49 119.9 . . ?
C50 C49 H49 119.9 . . ?
C49 C50 C45 120.64(19) . . ?
C49 C50 H50 119.7 . . ?
C45 C50 H50 119.7 . . ?
C11 N1 C12 117.58(17) . . ?
C36 N2 C37 117.5(2) . . ?
C1 Se1 C7 103.16(7) . . ?
C26 Se2 C32 100.40(8) . . ?

loop_
_geom_bond_atom_site_label_1
_geom_bond_atom_site_label_2
_geom_bond_distance
_geom_bond_site_symmetry_2
_geom_bond_publ_flag
C1 C6 1.382(3) . ?
C1 C2 1.385(3) . ?
C1 Se1 1.9160(18) . ?
C2 C3 1.380(3) . ?
C2 H2 0.93 . ?
C3 C4 1.369(4) . ?
C3 H3 0.93 . ?
C4 C5 1.375(4) . ?
C4 H4 0.93 . ?
C5 C6 1.371(3) . ?
C5 H5 0.93 . ?
C6 H6 0.93 . ?
C7 C15 1.364(2) . ?
C7 C8 1.448(2) . ?
C7 Se1 1.9240(16) . ?
C8 C12 1.404(2) . ?
C8 C9 1.409(2) . ?
C9 C10 1.365(3) . ?
C9 H9 0.93 . ?
C10 C11 1.381(3) . ?
C10 H10 0.93 . ?
C11 N1 1.320(3) . ?
C11 H11 0.93 . ?
C12 N1 1.358(2) . ?
C12 C13 1.449(2) . ?
C13 C16 1.405(2) . ?
C13 C14 1.410(2) . ?
C14 C19 1.411(2) . ?
C14 C15 1.454(2) . ?
C15 C20 1.497(2) . ?
C16 C17 1.368(3) . ?
C16 H16 0.93 . ?
C17 C18 1.387(3) . ?
C17 H17 0.93 . ?
C18 C19 1.370(3) . ?
C18 H18 0.93 . ?
C19 H19 0.93 . ?
C20 C21 1.379(3) . ?
C20 C25 1.384(3) . ?
C21 C22 1.386(3) . ?
C21 H21 0.93 . ?
C22 C23 1.372(3) . ?
C22 H22 0.93 . ?
C23 C24 1.366(4) . ?
C23 H23 0.93 . ?
C24 C25 1.385(3) . ?
C24 H24 0.93 . ?
C25 H25 0.93 . ?
C26 C27 1.384(3) . ?
C26 C31 1.384(3) . ?
C26 Se2 1.920(2) . ?
C27 C28 1.373(4) . ?
C27 H27 0.93 . ?
C28 C29 1.378(4) . ?
C28 H28 0.93 . ?
C29 C30 1.385(4) . ?
C29 H29 0.93 . ?
C30 C31 1.385(3) . ?
C30 H30 0.93 . ?
C31 H31 0.93 . ?
C32 C44 1.366(3) . ?
C32 C33 1.440(3) . ?
C32 Se2 1.9246(19) . ?
C33 C37 1.406(3) . ?
C33 C34 1.410(3) . ?
C34 C35 1.365(4) . ?
C34 H34 0.93 . ?
C35 C36 1.380(4) . ?
C35 H35 0.93 . ?
C36 N2 1.321(3) . ?
C36 H36 0.93 . ?
C37 N2 1.358(2) . ?
C37 C38 1.445(3) . ?
C38 C43 1.405(3) . ?
C38 C39 1.410(2) . ?
C39 C40 1.409(3) . ?
C39 C44 1.449(3) . ?
C40 C41 1.368(3) . ?
C40 H40 0.93 . ?
C41 C42 1.387(3) . ?
C41 H41 0.93 . ?
C42 C43 1.365(3) . ?
C42 H42 0.93 . ?
C43 H43 0.93 . ?
C44 C45 1.497(2) . ?
C45 C46 1.385(3) . ?
C45 C50 1.387(3) . ?
C46 C47 1.386(3) . ?
C46 H46 0.93 . ?
C47 C48 1.373(4) . ?
C47 H47 0.93 . ?
C48 C49 1.374(3) . ?
C48 H48 0.93 . ?
C49 C50 1.386(3) . ?
C49 H49 0.93 . ?
C50 H50 0.93 . ?

loop_
_geom_torsion_atom_site_label_1
_geom_torsion_atom_site_label_2
_geom_torsion_atom_site_label_3
_geom_torsion_atom_site_label_4
_geom_torsion
_geom_torsion_site_symmetry_1
_geom_torsion_site_symmetry_2
_geom_torsion_site_symmetry_3
_geom_torsion_site_symmetry_4
_geom_torsion_publ_flag
C6 C1 C2 C3 -1.3(3) . . . . ?
Se1 C1 C2 C3 -178.95(19) . . . . ?
C1 C2 C3 C4 1.3(4) . . . . ?
C2 C3 C4 C5 0.0(6) . . . . ?
C3 C4 C5 C6 -1.4(6) . . . . ?
C4 C5 C6 C1 1.4(4) . . . . ?
C2 C1 C6 C5 -0.1(3) . . . . ?
Se1 C1 C6 C5 177.8(2) . . . . ?
C15 C7 C8 C12 -1.4(2) . . . . ?
Se1 C7 C8 C12 -175.26(12) . . . . ?
C15 C7 C8 C9 179.30(17) . . . . ?
Se1 C7 C8 C9 5.5(2) . . . . ?
C12 C8 C9 C10 -1.6(3) . . . . ?
C7 C8 C9 C10 177.67(19) . . . . ?
C8 C9 C10 C11 0.6(3) . . . . ?
C9 C10 C11 N1 0.8(4) . . . . ?
C9 C8 C12 N1 1.4(3) . . . . ?
C7 C8 C12 N1 -177.94(16) . . . . ?
C9 C8 C12 C13 -178.03(16) . . . . ?
C7 C8 C12 C13 2.7(2) . . . . ?
N1 C12 C13 C16 -1.3(2) . . . . ?
C8 C12 C13 C16 178.09(16) . . . . ?
N1 C12 C13 C14 178.75(15) . . . . ?
C8 C12 C13 C14 -1.8(2) . . . . ?
C16 C13 C14 C19 0.3(2) . . . . ?
C12 C13 C14 C19 -179.75(16) . . . . ?
C16 C13 C14 C15 179.82(16) . . . . ?
C12 C13 C14 C15 -0.3(2) . . . . ?
C8 C7 C15 C14 -0.6(2) . . . . ?
Se1 C7 C15 C14 173.30(12) . . . . ?
C8 C7 C15 C20 -179.81(15) . . . . ?
Se1 C7 C15 C20 -5.9(2) . . . . ?
C13 C14 C15 C7 1.5(2) . . . . ?
C19 C14 C15 C7 -179.04(16) . . . . ?
C13 C14 C15 C20 -179.31(15) . . . . ?
C19 C14 C15 C20 0.2(2) . . . . ?
C14 C13 C16 C17 0.2(3) . . . . ?
C12 C13 C16 C17 -179.69(18) . . . . ?
C13 C16 C17 C18 -0.6(3) . . . . ?
C16 C17 C18 C19 0.3(3) . . . . ?
C17 C18 C19 C14 0.2(3) . . . . ?
C13 C14 C19 C18 -0.6(3) . . . . ?
C15 C14 C19 C18 179.95(18) . . . . ?
C7 C15 C20 C21 89.7(2) . . . . ?
C14 C15 C20 C21 -89.5(2) . . . . ?
C7 C15 C20 C25 -90.9(2) . . . . ?
C14 C15 C20 C25 89.9(2) . . . . ?
C25 C20 C21 C22 1.0(3) . . . . ?
C15 C20 C21 C22 -179.56(18) . . . . ?
C20 C21 C22 C23 -1.1(3) . . . . ?
C21 C22 C23 C24 0.6(3) . . . . ?
C22 C23 C24 C25 0.0(4) . . . . ?
C21 C20 C25 C24 -0.4(3) . . . . ?
C15 C20 C25 C24 -179.9(2) . . . . ?
C23 C24 C25 C20 -0.1(4) . . . . ?
C31 C26 C27 C28 -0.1(3) . . . . ?
Se2 C26 C27 C28 178.5(2) . . . . ?
C26 C27 C28 C29 0.5(4) . . . . ?
C27 C28 C29 C30 -0.4(4) . . . . ?
C28 C29 C30 C31 0.0(4) . . . . ?
C27 C26 C31 C30 -0.3(3) . . . . ?
Se2 C26 C31 C30 -178.79(16) . . . . ?
C29 C30 C31 C26 0.3(3) . . . . ?
C44 C32 C33 C37 -2.5(3) . . . . ?
Se2 C32 C33 C37 -177.89(14) . . . . ?
C44 C32 C33 C34 176.8(2) . . . . ?
Se2 C32 C33 C34 1.4(3) . . . . ?
C37 C33 C34 C35 0.1(3) . . . . ?
C32 C33 C34 C35 -179.3(2) . . . . ?
C33 C34 C35 C36 -0.5(4) . . . . ?
C34 C35 C36 N2 0.2(4) . . . . ?
C34 C33 C37 N2 0.8(3) . . . . ?
C32 C33 C37 N2 -179.83(17) . . . . ?
C34 C33 C37 C38 -178.97(18) . . . . ?
C32 C33 C37 C38 0.4(3) . . . . ?
N2 C37 C38 C43 1.4(3) . . . . ?
C33 C37 C38 C43 -178.82(17) . . . . ?
N2 C37 C38 C39 -179.05(16) . . . . ?
C33 C37 C38 C39 0.7(3) . . . . ?
C43 C38 C39 C40 2.1(2) . . . . ?
C37 C38 C39 C40 -177.49(16) . . . . ?
C43 C38 C39 C44 179.66(16) . . . . ?
C37 C38 C39 C44 0.1(2) . . . . ?
C38 C39 C40 C41 -0.3(3) . . . . ?
C44 C39 C40 C41 -177.83(18) . . . . ?
C39 C40 C41 C42 -1.4(3) . . . . ?
C40 C41 C42 C43 1.2(4) . . . . ?
C41 C42 C43 C38 0.6(3) . . . . ?
C39 C38 C43 C42 -2.3(3) . . . . ?
C37 C38 C43 C42 177.28(19) . . . . ?
C33 C32 C44 C39 3.3(3) . . . . ?
Se2 C32 C44 C39 178.70(12) . . . . ?
C33 C32 C44 C45 -176.68(16) . . . . ?
Se2 C32 C44 C45 -1.3(2) . . . . ?
C40 C39 C44 C32 175.36(17) . . . . ?
C38 C39 C44 C32 -2.1(2) . . . . ?
C40 C39 C44 C45 -4.6(2) . . . . ?
C38 C39 C44 C45 177.89(15) . . . . ?
C32 C44 C45 C46 -70.9(3) . . . . ?
C39 C44 C45 C46 109.1(2) . . . . ?
C32 C44 C45 C50 110.8(2) . . . . ?
C39 C44 C45 C50 -69.3(2) . . . . ?
C50 C45 C46 C47 -0.1(3) . . . . ?
C44 C45 C46 C47 -178.5(2) . . . . ?
C45 C46 C47 C48 -0.3(4) . . . . ?
C46 C47 C48 C49 0.0(4) . . . . ?
C47 C48 C49 C50 0.6(4) . . . . ?
C48 C49 C50 C45 -1.0(4) . . . . ?
C46 C45 C50 C49 0.8(3) . . . . ?
C44 C45 C50 C49 179.11(19) . . . . ?
C10 C11 N1 C12 -1.1(4) . . . . ?
C8 C12 N1 C11 -0.1(3) . . . . ?
C13 C12 N1 C11 179.37(19) . . . . ?
C35 C36 N2 C37 0.7(4) . . . . ?
C33 C37 N2 C36 -1.2(3) . . . . ?
C38 C37 N2 C36 178.62(19) . . . . ?
